data_4320877
loop_
_publ_author_name
'F. Albert Cotton'
'Carlos A. Murillo'
'Lindsay E. Roy'
'Hong-Cai Zhou'

_publ_section_title
;
 Heteronuclear Chains of Four Metal Atoms Including One Quadruply Bonded
 Dimetal Unit. Dichromium and Dimolybdenum Compounds with Appended
 Copper(I) Atoms
;
_journal_name_full 'Inorganic Chemistry'
_journal_page_first 1743
_journal_page_last 1747
_journal_paper_doi 10.1021/ic991274u
_journal_volume 39
_journal_year 2000
_chemical_compound_source synthesized
_chemical_formula_analytical 'not measured'
_chemical_formula_moiety 'Mo2 (C17 H16 N3)4'
_chemical_formula_structural 'Mo2 (DPhIP)4'
_chemical_formula_sum 'C68 H64 Mo2 N12'
_chemical_formula_weight 1241.19
_chemical_melting_point ?
_chemical_name_common none
_chemical_name_systematic
; 
 Tetrakis(2,6-diphenaliminopiperidinato)dimolybdenum(II) 
;
_space_group_IT_number 14
_symmetry_cell_setting monoclinic
_symmetry_space_group_name_Hall '-P 2ybc'
_symmetry_space_group_name_H-M 'P 1 21/c 1'
_atom_sites_solution_hydrogens geom
_atom_sites_solution_primary direct
_atom_sites_solution_secondary difmap
_audit_creation_method SHELXL
_cell_angle_alpha 90.00
_cell_angle_beta 93.04(5)
_cell_angle_gamma 90.00
_cell_formula_units_Z 4
_cell_length_a 14.405(4)
_cell_length_b 12.450(25)
_cell_length_c 32.786(8)
_cell_measurement_reflns_used 250
_cell_measurement_temperature 213(2)
_cell_measurement_theta_max 20.8
_cell_measurement_theta_min 9.05
_cell_volume 5872(12)
_computing_cell_refinement 'MADNES (Enraf-Nonius, 1989)'
_computing_data_collection 'MADNES (Enraf-Nonius, 1989)'
_computing_data_reduction 'PROCOR (Kabsch, 1988)'
_computing_molecular_graphics 'SHELXTL V.5 (Siemens, 1994)'
_computing_publication_material CIFTAB
_computing_structure_refinement 'SHELXL-93 (Sheldrick, 1993)'
_computing_structure_solution 'SHELXTL V.5 (Siemens, 1994)'
_diffrn_ambient_temperature 213(2)
_diffrn_measurement_device 'Nonius FAST area detector'
_diffrn_measurement_method 'Ellipsoid-mask fitting'
_diffrn_radiation_monochromator graphite
_diffrn_radiation_source 'fine-focus sealed tube'
_diffrn_radiation_type MoK\a
_diffrn_radiation_wavelength 0.71073
_diffrn_reflns_av_R_equivalents 0.0396
_diffrn_reflns_av_sigmaI/netI 0.0310
_diffrn_reflns_limit_h_max 15
_diffrn_reflns_limit_h_min -14
_diffrn_reflns_limit_k_max 12
_diffrn_reflns_limit_k_min -13
_diffrn_reflns_limit_l_max 35
_diffrn_reflns_limit_l_min -35
_diffrn_reflns_number 21293
_diffrn_reflns_theta_max 22.48
_diffrn_reflns_theta_min 1.93
_diffrn_standards_decay_% none
_diffrn_standards_interval_count none
_diffrn_standards_interval_time none
_diffrn_standards_number 'none (area detector data)'
_exptl_absorpt_coefficient_mu 0.481
_exptl_absorpt_correction_T_max 0.89
_exptl_absorpt_correction_T_min 0.78
_exptl_absorpt_correction_type multi-scan
_exptl_crystal_colour red
_exptl_crystal_density_diffrn 1.404
_exptl_crystal_density_meas ?
_exptl_crystal_density_method none
_exptl_crystal_description block
_exptl_crystal_F_000 2560
_exptl_crystal_size_max 0.27
_exptl_crystal_size_mid 0.24
_exptl_crystal_size_min 0.24
_refine_diff_density_max 0.870
_refine_diff_density_min -0.453
_refine_diff_density_rms 0.087
_refine_ls_extinction_method none
_refine_ls_goodness_of_fit_all 1.112
_refine_ls_goodness_of_fit_obs 1.093
_refine_ls_hydrogen_treatment calc
_refine_ls_matrix_type full
_refine_ls_number_parameters 730
_refine_ls_number_reflns 7524
_refine_ls_number_restraints 8
_refine_ls_restrained_S_all 1.120
_refine_ls_restrained_S_obs 1.093
_refine_ls_R_factor_all 0.0522
_refine_ls_R_factor_obs 0.0442
_refine_ls_shift/esd_max 0.009
_refine_ls_shift/esd_mean 0.000
_refine_ls_structure_factor_coef Fsqd
_refine_ls_weighting_details 'w=1/[\s^2^(Fo^2^)+(0.0413P)^2^+20.7125P] where P=(Fo^2^+2Fc^2^)/3'
_refine_ls_weighting_scheme calc
_refine_ls_wR_factor_all 0.1128
_refine_ls_wR_factor_obs 0.1034
_reflns_number_observed 6735
_reflns_number_total 7533
_reflns_observed_criterion >2sigma(I)
_cod_data_source_file ic991274u_2.cif
_cod_data_source_block xl_compound_2
_cod_depositor_comments
;
The following automatic conversions were performed:

'_chemical_melting_point' value 'not measured' was changed to '?' -
the value is undefined or not given.

Automatic conversion script
Id: cif_fix_values 1646 2011-03-28 12:23:43Z adriana 

The following automatic conversions were performed:

'_exptl_crystal_density_meas' value 'not measured' was changed to '?'
- the value is perceived as not measured.

Automatic conversion script
Id: cif_fix_values 3008 2015-01-20 13:52:24Z robertas 

The following automatic conversions were performed:

'_refine_ls_weighting_scheme' value 'calc
w=1/[\s^2^(Fo^2^)+(0.0413P)^2^+20.7125P] where P=(Fo^2^+2Fc^2^)/3'
was changed to 'calc'. New tag '_refine_ls_weighting_details' was
created. The value of the new tag was set to
'w=1/[\s^2^(Fo^2^)+(0.0413P)^2^+20.7125P] where P=(Fo^2^+2Fc^2^)/3'.

Automatic conversion script
Id: cif_fix_values 3143 2015-03-26 13:38:13Z robertas 
;
_cod_original_cell_volume 5871.6(120)
_cod_database_code 4320877

loop_
_symmetry_equiv_pos_as_xyz
'x, y, z'
'-x, y+1/2, -z+1/2'
'-x, -y, -z'
'x, -y-1/2, z-1/2'

loop_
_atom_site_aniso_label
_atom_site_aniso_U_11
_atom_site_aniso_U_22
_atom_site_aniso_U_33
_atom_site_aniso_U_23
_atom_site_aniso_U_13
_atom_site_aniso_U_12
Mo1 0.0184(2) 0.0145(2) 0.0220(2) -0.0006(2) 0.0021(2) 0.0000(2)
Mo2 0.0186(2) 0.0136(2) 0.0215(2) -0.0007(2) 0.0024(2) -0.0004(2)
N11 0.028(2) 0.028(2) 0.039(2) 0.000(2) 0.003(2) 0.002(2)
N12 0.021(2) 0.021(2) 0.023(2) 0.003(2) -0.001(2) 0.004(2)
N13 0.025(2) 0.018(2) 0.020(2) 0.001(2) 0.001(2) -0.001(2)
N21 0.027(2) 0.023(2) 0.030(2) 0.000(2) 0.000(2) 0.002(2)
N22 0.023(2) 0.016(2) 0.024(2) 0.002(2) 0.000(2) 0.000(2)
N23 0.022(2) 0.019(2) 0.025(2) 0.002(2) 0.000(2) 0.000(2)
N31 0.031(2) 0.029(2) 0.042(2) -0.004(2) 0.010(2) -0.001(2)
N32 0.024(2) 0.021(2) 0.019(2) -0.001(2) 0.006(2) 0.001(2)
N33 0.022(2) 0.017(2) 0.022(2) -0.003(2) -0.003(2) -0.001(2)
N41 0.029(2) 0.026(2) 0.042(2) -0.002(2) 0.006(2) 0.000(2)
N42 0.022(2) 0.018(2) 0.028(2) -0.001(2) 0.004(2) -0.005(2)
N43 0.030(2) 0.017(2) 0.026(2) -0.001(2) 0.001(2) 0.003(2)
C101 0.024(3) 0.028(3) 0.069(4) -0.009(3) 0.006(3) 0.004(2)
C102 0.077(5) 0.048(4) 0.131(7) 0.000(4) 0.070(5) 0.010(4)
C103 0.091(7) 0.062(6) 0.226(12) -0.009(7) 0.105(8) 0.000(5)
C104 0.043(5) 0.048(5) 0.239(13) -0.035(7) 0.026(6) 0.010(4)
C105 0.050(5) 0.057(5) 0.143(8) -0.008(5) -0.008(5) 0.021(4)
C106 0.042(4) 0.049(4) 0.085(5) -0.007(4) -0.004(3) 0.022(3)
C107 0.025(3) 0.018(2) 0.034(3) 0.007(2) 0.001(2) -0.002(2)
C108 0.031(3) 0.057(4) 0.036(3) 0.000(3) -0.009(2) 0.009(3)
C109 0.045(3) 0.048(3) 0.034(3) -0.001(3) -0.014(2) 0.003(3)
C110 0.040(3) 0.039(3) 0.032(3) -0.001(2) -0.005(2) 0.014(3)
C111 0.025(3) 0.021(3) 0.022(2) 0.003(2) 0.000(2) 0.001(2)
C112 0.032(3) 0.028(3) 0.016(2) 0.003(2) -0.001(2) 0.006(2)
C113 0.039(3) 0.022(3) 0.028(3) -0.001(2) -0.001(2) -0.002(2)
C114 0.053(3) 0.024(3) 0.036(3) -0.008(2) 0.000(3) 0.006(3)
C115 0.056(4) 0.034(3) 0.028(3) -0.005(2) 0.004(2) 0.023(3)
C116 0.033(3) 0.039(3) 0.034(3) 0.003(2) 0.012(2) 0.011(2)
C117 0.034(3) 0.022(3) 0.030(3) 0.003(2) 0.000(2) 0.000(2)
C201 0.028(3) 0.023(3) 0.033(3) -0.008(2) 0.000(2) 0.006(2)
C202 0.033(3) 0.048(3) 0.035(3) -0.004(3) -0.001(2) -0.002(3)
C203 0.031(3) 0.065(4) 0.044(3) -0.010(3) 0.004(2) -0.009(3)
C204 0.029(3) 0.058(4) 0.066(4) -0.029(3) -0.003(3) 0.006(3)
C205 0.042(3) 0.038(3) 0.061(4) -0.009(3) -0.008(3) 0.020(3)
C206 0.039(3) 0.029(3) 0.045(3) -0.003(2) 0.002(2) 0.004(2)
C207 0.028(3) 0.020(3) 0.025(2) -0.001(2) 0.002(2) 0.002(2)
C208 0.045(3) 0.014(3) 0.041(3) -0.005(2) 0.008(2) 0.000(2)
C209 0.047(3) 0.020(3) 0.054(3) -0.008(2) 0.000(3) -0.006(2)
C210 0.029(3) 0.021(3) 0.048(3) -0.001(2) -0.001(2) -0.005(2)
C211 0.026(3) 0.022(3) 0.021(2) 0.000(2) -0.004(2) -0.004(2)
C212 0.031(3) 0.017(3) 0.041(3) -0.003(2) 0.002(2) -0.006(2)
C213 0.033(3) 0.062(4) 0.049(3) 0.006(3) 0.004(3) -0.016(3)
C214 0.054(4) 0.075(5) 0.089(5) 0.012(4) 0.024(4) -0.020(4)
C215 0.031(4) 0.059(5) 0.145(8) 0.009(5) 0.023(4) -0.009(3)
C216 0.032(4) 0.058(5) 0.163(8) 0.037(5) -0.022(4) -0.005(3)
C217 0.037(3) 0.043(4) 0.094(5) 0.028(3) -0.020(3) -0.015(3)
C301 0.034(3) 0.037(3) 0.057(3) 0.004(3) 0.018(3) 0.003(3)
C307 0.032(3) 0.020(3) 0.031(3) 0.000(2) 0.008(2) 0.002(2)
C308 0.042(3) 0.055(4) 0.029(3) -0.006(3) 0.009(2) 0.003(3)
C309 0.058(4) 0.078(5) 0.031(3) 0.005(3) 0.005(3) 0.009(3)
C310 0.035(3) 0.053(4) 0.028(3) -0.005(2) -0.002(2) 0.002(3)
C311 0.027(3) 0.021(3) 0.022(2) -0.001(2) 0.002(2) -0.001(2)
C312 0.021(2) 0.030(3) 0.018(2) -0.002(2) 0.000(2) 0.002(2)
C313 0.032(3) 0.042(3) 0.046(3) -0.008(3) -0.005(2) 0.008(3)
C314 0.036(4) 0.070(5) 0.069(4) -0.011(4) -0.004(3) 0.024(3)
C315 0.019(3) 0.103(6) 0.068(4) -0.017(4) 0.005(3) 0.002(4)
C316 0.035(3) 0.073(5) 0.056(4) -0.001(3) 0.000(3) -0.023(3)
C317 0.033(3) 0.040(3) 0.040(3) -0.004(2) -0.002(2) -0.003(2)
C401 0.032(3) 0.013(2) 0.041(3) 0.000(2) 0.006(2) -0.005(2)
C402 0.069(4) 0.028(3) 0.045(3) -0.004(3) 0.003(3) 0.004(3)
C403 0.108(6) 0.037(4) 0.044(4) -0.015(3) 0.017(4) -0.002(4)
C404 0.067(4) 0.033(3) 0.074(5) -0.023(3) 0.037(4) -0.001(3)
C405 0.037(3) 0.029(3) 0.090(5) -0.008(3) 0.013(3) 0.005(3)
C406 0.032(3) 0.029(3) 0.054(3) -0.007(3) 0.009(2) -0.001(2)
C407 0.022(3) 0.017(3) 0.034(3) 0.003(2) -0.005(2) -0.005(2)
C408 0.040(3) 0.021(3) 0.061(4) -0.001(3) 0.008(3) -0.006(2)
C409 0.065(5) 0.031(4) 0.142(7) -0.027(4) 0.036(5) -0.021(3)
C410 0.044(3) 0.025(3) 0.062(4) -0.001(3) 0.015(3) -0.010(2)
C411 0.025(3) 0.028(3) 0.035(3) 0.007(2) -0.002(2) -0.005(2)
C412 0.026(3) 0.028(3) 0.043(3) -0.002(2) 0.008(2) -0.007(2)
C413 0.027(3) 0.055(4) 0.053(3) 0.013(3) 0.005(3) -0.002(3)
C414 0.043(4) 0.077(5) 0.044(3) 0.009(3) 0.010(3) -0.010(3)
C415 0.037(4) 0.088(5) 0.061(4) -0.002(4) 0.019(3) -0.005(3)
C416 0.038(4) 0.076(5) 0.071(4) 0.009(4) 0.011(3) 0.011(3)
C417 0.025(3) 0.052(4) 0.051(3) 0.006(3) 0.006(2) 0.002(3)

loop_
_atom_site_label
_atom_site_type_symbol
_atom_site_fract_x
_atom_site_fract_y
_atom_site_fract_z
_atom_site_U_iso_or_equiv
_atom_site_thermal_displace_type
_atom_site_occupancy
_atom_site_calc_flag
_atom_site_refinement_flags
_atom_site_disorder_group
Mo1 Mo 0.11773(2) 0.78132(3) 0.115138(11) 0.01830(13) Uani 1 d . .
Mo2 Mo -0.01215(2) 0.83058(3) 0.135762(11) 0.01784(13) Uani 1 d . .
N11 N 0.2913(3) 0.6775(3) 0.15022(12) 0.0316(10) Uani 1 d . .
N12 N 0.1740(2) 0.7681(3) 0.17722(11) 0.0216(8) Uani 1 d . .
N13 N 0.0411(2) 0.8375(3) 0.19973(10) 0.0211(8) Uani 1 d . .
N21 N -0.1201(3) 1.0259(3) 0.14917(11) 0.0268(9) Uani 1 d . .
N22 N 0.0278(2) 0.9974(3) 0.13406(10) 0.0211(8) Uani 1 d . .
N23 N 0.1702(2) 0.9472(3) 0.11532(10) 0.0219(8) Uani 1 d . .
N31 N 0.2188(3) 0.7566(3) 0.03807(13) 0.0335(10) Uani 1 d . .
N32 N 0.0719(2) 0.7992(3) 0.05221(10) 0.0213(8) Uani 1 d . .
N33 N -0.0717(2) 0.8370(3) 0.07332(10) 0.0205(8) Uani 1 d . .
N41 N -0.1850(3) 0.7278(3) 0.17143(12) 0.0321(10) Uani 1 d . .
N42 N -0.0627(2) 0.6667(3) 0.13789(11) 0.0228(8) Uani 1 d . .
N43 N 0.0714(3) 0.6144(3) 0.10993(11) 0.0245(9) Uani 1 d . .
C101 C 0.3743(3) 0.6167(4) 0.1501(2) 0.0405(14) Uani 1 d . .
C102 C 0.4330(5) 0.6364(6) 0.1194(3) 0.083(3) Uani 1 d . .
H10A H 0.4204(5) 0.6917(6) 0.1004(3) 0.100 Uiso 1 calc R .
C103 C 0.5119(6) 0.5720(7) 0.1170(4) 0.123(4) Uani 1 d . .
H10B H 0.5530(6) 0.5859(7) 0.0964(4) 0.147 Uiso 1 calc R .
C104 C 0.5315(5) 0.4905(7) 0.1433(4) 0.109(4) Uani 1 d . .
H10C H 0.5859(5) 0.4494(7) 0.1414(4) 0.131 Uiso 1 calc R .
C105 C 0.4717(5) 0.4697(6) 0.1722(3) 0.084(3) Uani 1 d . .
H10D H 0.4831(5) 0.4112(6) 0.1899(3) 0.101 Uiso 1 calc R .
C106 C 0.3937(4) 0.5323(5) 0.1765(2) 0.059(2) Uani 1 d . .
H10E H 0.3537(4) 0.5175(5) 0.1976(2) 0.071 Uiso 1 calc R .
C107 C 0.2609(3) 0.7191(4) 0.18292(14) 0.0258(11) Uani 1 d . .
C108 C 0.3097(4) 0.7217(5) 0.2243(2) 0.0417(14) Uani 1 d . .
H10F H 0.3768(4) 0.7273(5) 0.2213(2) 0.050 Uiso 1 calc R .
H10G H 0.2977(4) 0.6544(5) 0.2386(2) 0.050 Uiso 1 calc R .
C109 C 0.2774(4) 0.8161(5) 0.2497(2) 0.0430(14) Uani 1 d . .
H10H H 0.3063(4) 0.8123(5) 0.2774(2) 0.052 Uiso 1 calc R .
H10I H 0.2955(4) 0.8841(5) 0.2374(2) 0.052 Uiso 1 calc R .
C110 C 0.1733(3) 0.8101(4) 0.25116(15) 0.0371(13) Uani 1 d . .
H11A H 0.1507(3) 0.8725(4) 0.26593(15) 0.044 Uiso 1 calc R .
H11B H 0.1562(3) 0.7453(4) 0.26597(15) 0.044 Uiso 1 calc R .
C111 C 0.1278(3) 0.8077(4) 0.20868(13) 0.0229(10) Uani 1 d . .
C112 C -0.0075(3) 0.8979(4) 0.22953(13) 0.0255(11) Uani 1 d . .
C113 C 0.0216(3) 1.0014(4) 0.23963(14) 0.0300(11) Uani 1 d . .
H11C H 0.0737(3) 1.0310(4) 0.22764(14) 0.036 Uiso 1 calc R .
C114 C -0.0261(4) 1.0608(4) 0.26731(15) 0.0376(13) Uani 1 d . .
H11D H -0.0055(4) 1.1303(4) 0.27442(15) 0.045 Uiso 1 calc R .
C115 C -0.1031(4) 1.0194(4) 0.28456(15) 0.0392(14) Uani 1 d . .
H11E H -0.1351(4) 1.0600(4) 0.30349(15) 0.047 Uiso 1 calc R .
C116 C -0.1330(3) 0.9180(4) 0.27386(15) 0.0350(12) Uani 1 d . .
H11F H -0.1862(3) 0.8896(4) 0.28527(15) 0.042 Uiso 1 calc R .
C117 C -0.0853(3) 0.8568(4) 0.24637(14) 0.0286(11) Uani 1 d . .
H11G H -0.1062(3) 0.7875(4) 0.23929(14) 0.034 Uiso 1 calc R .
C201 C -0.2039(3) 1.0804(4) 0.15479(14) 0.0279(11) Uani 1 d . .
C202 C -0.2646(3) 1.0376(5) 0.1821(2) 0.0388(13) Uani 1 d . .
H20A H -0.2453(3) 0.9794(5) 0.1988(2) 0.047 Uiso 1 calc R .
C203 C -0.3522(4) 1.0787(5) 0.1852(2) 0.0465(15) Uani 1 d . .
H20B H -0.3923(4) 1.0479(5) 0.2036(2) 0.056 Uiso 1 calc R .
C204 C -0.3824(4) 1.1647(5) 0.1615(2) 0.051(2) Uani 1 d . .
H20C H -0.4423(4) 1.1932(5) 0.1641(2) 0.062 Uiso 1 calc R .
C205 C -0.3239(4) 1.2084(5) 0.1341(2) 0.0475(15) Uani 1 d . .
H20D H -0.3443(4) 1.2664(5) 0.1176(2) 0.057 Uiso 1 calc R .
C206 C -0.2351(4) 1.1674(4) 0.1306(2) 0.0379(13) Uani 1 d . .
H20E H -0.1957(4) 1.1982(4) 0.1119(2) 0.046 Uiso 1 calc R .
C207 C -0.0416(3) 1.0709(4) 0.14324(13) 0.0241(10) Uani 1 d . .
C208 C -0.0170(4) 1.1878(4) 0.1465(2) 0.0333(12) Uani 1 d . .
H20F H -0.0525(4) 1.2208(4) 0.1679(2) 0.040 Uiso 1 calc R .
H20G H -0.0347(4) 1.2236(4) 0.1207(2) 0.040 Uiso 1 calc R .
C209 C 0.0858(4) 1.2052(4) 0.1564(2) 0.0406(13) Uani 1 d . .
H20H H 0.1003(4) 1.2818(4) 0.1544(2) 0.049 Uiso 1 calc R .
H20I H 0.1014(4) 1.1824(4) 0.1846(2) 0.049 Uiso 1 calc R .
C210 C 0.1439(3) 1.1427(4) 0.1278(2) 0.0326(12) Uani 1 d . .
H21A H 0.2095(3) 1.1470(4) 0.1372(2) 0.039 Uiso 1 calc R .
H21B H 0.1375(3) 1.1748(4) 0.1005(2) 0.039 Uiso 1 calc R .
C211 C 0.1144(3) 1.0262(4) 0.12545(13) 0.0232(10) Uani 1 d . .
C212 C 0.2619(3) 0.9747(4) 0.10432(15) 0.0298(11) Uani 1 d . .
C213 C 0.2764(4) 1.0265(5) 0.0678(2) 0.0479(15) Uani 1 d . .
H21C H 0.2256(4) 1.0393(5) 0.0493(2) 0.058 Uiso 1 calc R .
C214 C 0.3640(5) 1.0596(6) 0.0579(2) 0.072(2) Uani 1 d . .
H21D H 0.3726(5) 1.0966(6) 0.0334(2) 0.086 Uiso 1 calc R .
C215 C 0.4384(5) 1.0373(6) 0.0847(3) 0.078(2) Uani 1 d . .
H21E H 0.4982(5) 1.0603(6) 0.0785(3) 0.093 Uiso 1 calc R .
C216 C 0.4266(4) 0.9831(6) 0.1196(3) 0.085(3) Uani 1 d . .
H21F H 0.4786(4) 0.9662(6) 0.1370(3) 0.102 Uiso 1 calc R .
C217 C 0.3377(4) 0.9516(5) 0.1302(2) 0.059(2) Uani 1 d . .
H21G H 0.3297(4) 0.9149(5) 0.1548(2) 0.071 Uiso 1 calc R .
C301 C 0.2924(4) 0.7285(4) 0.0133(2) 0.0420(13) Uani 1 d . .
C302 C 0.2803(7) 0.6388(9) -0.0156(3) 0.057(2) Uiso 0.614(6) d PD 1
C303 C 0.3551(8) 0.6068(10) -0.0399(4) 0.074(3) Uiso 0.614(6) d PD 1
C304 C 0.4379(7) 0.6637(9) -0.0363(3) 0.057(3) Uiso 0.614(6) d PD 1
C305 C 0.4455(8) 0.7505(10) -0.0113(3) 0.061(3) Uiso 0.614(6) d PD 1
C306 C 0.3703(7) 0.7873(8) 0.0123(3) 0.045(2) Uiso 0.614(6) d PD 1
C2' C 0.3381(11) 0.6288(13) 0.0237(5) 0.057(2) Uiso 0.386(6) d PD 2
C3' C 0.4202(13) 0.6006(14) 0.0034(6) 0.074(3) Uiso 0.386(6) d PD 2
C4' C 0.4593(11) 0.6750(13) -0.0216(6) 0.057(3) Uiso 0.386(6) d PD 2
C5' C 0.4270(12) 0.7764(13) -0.0244(6) 0.061(3) Uiso 0.386(6) d PD 2
C6' C 0.3423(10) 0.8039(11) -0.0060(5) 0.045(2) Uiso 0.386(6) d PD 2
C307 C 0.1366(3) 0.7793(4) 0.02315(14) 0.0276(11) Uani 1 d . .
C308 C 0.1071(4) 0.7856(5) -0.02131(15) 0.0418(14) Uani 1 d . .
H30C H 0.0873(4) 0.7145(5) -0.03119(15) 0.050 Uiso 1 calc R .
H30D H 0.1598(4) 0.8087(5) -0.03692(15) 0.050 Uiso 1 calc R .
C309 C 0.0271(4) 0.8653(6) -0.0278(2) 0.056(2) Uani 1 d . .
H30E H 0.0483(4) 0.9377(6) -0.0203(2) 0.067 Uiso 1 calc R .
H30F H 0.0055(4) 0.8660(6) -0.0567(2) 0.067 Uiso 1 calc R .
C310 C -0.0516(4) 0.8323(5) -0.00166(14) 0.0386(13) Uani 1 d . .
H31A H -0.1014(4) 0.8860(5) -0.00416(14) 0.046 Uiso 1 calc R .
H31B H -0.0771(4) 0.7633(5) -0.01126(14) 0.046 Uiso 1 calc R .
C311 C -0.0177(3) 0.8226(4) 0.04215(13) 0.0233(10) Uani 1 d . .
C312 C -0.1704(3) 0.8440(4) 0.06574(12) 0.0229(10) Uani 1 d . .
C313 C -0.2166(3) 0.9404(5) 0.0670(2) 0.0402(13) Uani 1 d . .
H31C H -0.1829(3) 1.0045(5) 0.0709(2) 0.048 Uiso 1 calc R .
C314 C -0.3123(4) 0.9436(6) 0.0626(2) 0.059(2) Uani 1 d . .
H31D H -0.3430(4) 1.0100(6) 0.0641(2) 0.070 Uiso 1 calc R .
C315 C -0.3623(4) 0.8536(7) 0.0563(2) 0.064(2) Uani 1 d . .
H31E H -0.4275(4) 0.8574(7) 0.0533(2) 0.076 Uiso 1 calc R .
C316 C -0.3178(4) 0.7555(6) 0.0543(2) 0.055(2) Uani 1 d . .
H31F H -0.3526(4) 0.6923(6) 0.0496(2) 0.066 Uiso 1 calc R .
C317 C -0.2222(3) 0.7507(4) 0.0591(2) 0.0376(13) Uani 1 d . .
H31G H -0.1919(3) 0.6840(4) 0.0579(2) 0.045 Uiso 1 calc R .
C401 C 0.1220(3) 0.5343(4) 0.08850(15) 0.0287(11) Uani 1 d . .
C402 C 0.1010(4) 0.5169(4) 0.0475(2) 0.0473(15) Uani 1 d . .
H40A H 0.0536(4) 0.5572(4) 0.0339(2) 0.057 Uiso 1 calc R .
C403 C 0.1490(5) 0.4406(5) 0.0259(2) 0.063(2) Uani 1 d . .
H40B H 0.1333(5) 0.4288(5) -0.0019(2) 0.075 Uiso 1 calc R .
C404 C 0.2191(5) 0.3826(5) 0.0453(2) 0.057(2) Uani 1 d . .
H40C H 0.2519(5) 0.3312(5) 0.0307(2) 0.068 Uiso 1 calc R .
C405 C 0.2415(4) 0.3996(4) 0.0859(2) 0.052(2) Uani 1 d . .
H40D H 0.2898(4) 0.3602(4) 0.0992(2) 0.062 Uiso 1 calc R .
C406 C 0.1926(3) 0.4754(4) 0.1075(2) 0.0379(13) Uani 1 d . .
H40E H 0.2081(3) 0.4864(4) 0.1354(2) 0.045 Uiso 1 calc R .
C407 C -0.0124(3) 0.5876(4) 0.12218(14) 0.0249(11) Uani 1 d . .
C408 C -0.0501(4) 0.4738(4) 0.1186(2) 0.0404(13) Uani 1 d . .
H40F H -0.0328(4) 0.4428(4) 0.0926(2) 0.049 Uiso 1 calc R .
H40G H -0.0215(4) 0.4300(4) 0.1407(2) 0.049 Uiso 1 calc R .
C409 C -0.1509(5) 0.4699(5) 0.1207(3) 0.079(2) Uani 1 d . .
H40H H -0.1697(5) 0.3951(5) 0.1247(3) 0.094 Uiso 1 calc R .
H40I H -0.1794(5) 0.4941(5) 0.0945(3) 0.094 Uiso 1 calc R .
C410 C -0.1872(4) 0.5356(4) 0.1534(2) 0.0433(14) Uani 1 d . .
H41A H -0.1738(4) 0.4996(4) 0.1796(2) 0.052 Uiso 1 calc R .
H41B H -0.2549(4) 0.5410(4) 0.1491(2) 0.052 Uiso 1 calc R .
C411 C -0.1467(3) 0.6468(4) 0.15550(15) 0.0297(11) Uani 1 d . .
C412 C -0.2669(3) 0.7192(4) 0.1936(2) 0.0322(12) Uani 1 d . .
C413 C -0.2666(4) 0.6635(5) 0.2304(2) 0.0448(14) Uani 1 d . .
H41C H -0.2133(4) 0.6249(5) 0.2394(2) 0.054 Uiso 1 calc R .
C414 C -0.3435(4) 0.6640(6) 0.2539(2) 0.054(2) Uani 1 d . .
H41D H -0.3419(4) 0.6268(6) 0.2789(2) 0.065 Uiso 1 calc R .
C415 C -0.4220(4) 0.7187(6) 0.2408(2) 0.061(2) Uani 1 d . .
H41E H -0.4747(4) 0.7183(6) 0.2565(2) 0.074 Uiso 1 calc R .
C416 C -0.4232(4) 0.7745(6) 0.2043(2) 0.061(2) Uani 1 d . .
H41F H -0.4769(4) 0.8125(6) 0.1953(2) 0.073 Uiso 1 calc R .
C417 C -0.3461(3) 0.7749(5) 0.1808(2) 0.0427(14) Uani 1 d . .
H41G H -0.3477(3) 0.8133(5) 0.1561(2) 0.051 Uiso 1 calc R .

loop_
_atom_type_symbol
_atom_type_description
_atom_type_scat_dispersion_real
_atom_type_scat_dispersion_imag
_atom_type_scat_source
C C 0.0033 0.0016 'International Tables Vol C Tables 4.2.6.8 and 6.1.1.4'
H H 0.0000 0.0000 'International Tables Vol C Tables 4.2.6.8 and 6.1.1.4'
N N 0.0061 0.0033 'International Tables Vol C Tables 4.2.6.8 and 6.1.1.4'
Mo Mo -1.6832 0.6857 'International Tables Vol C Tables 4.2.6.8 and 6.1.1.4'

loop_
_geom_angle_atom_site_label_1
_geom_angle_atom_site_label_2
_geom_angle_atom_site_label_3
_geom_angle
_geom_angle_site_symmetry_1
_geom_angle_site_symmetry_3
_geom_angle_publ_flag
Mo2 Mo1 N32 92.58(10) . . ?
Mo2 Mo1 N12 90.87(10) . . ?
N32 Mo1 N12 175.60(13) . . ?
Mo2 Mo1 N43 91.65(12) . . ?
N32 Mo1 N43 86.94(14) . . ?
N12 Mo1 N43 95.70(14) . . ?
Mo2 Mo1 N23 92.10(12) . . ?
N32 Mo1 N23 89.61(14) . . ?
N12 Mo1 N23 87.53(13) . . ?
N43 Mo1 N23 175.01(13) . . ?
Mo1 Mo2 N22 91.67(11) . . ?
Mo1 Mo2 N42 92.38(12) . . ?
N22 Mo2 N42 175.83(13) . . ?
Mo1 Mo2 N33 91.20(10) . . ?
N22 Mo2 N33 91.88(13) . . ?
N42 Mo2 N33 87.05(13) . . ?
Mo1 Mo2 N13 92.66(10) . . ?
N22 Mo2 N13 84.64(13) . . ?
N42 Mo2 N13 96.15(13) . . ?
N33 Mo2 N13 174.88(13) . . ?
C107 N11 C101 122.9(4) . . ?
C111 N12 C107 122.2(4) . . ?
C111 N12 Mo1 121.1(3) . . ?
C107 N12 Mo1 116.7(3) . . ?
C111 N13 C112 118.9(4) . . ?
C111 N13 Mo2 118.7(3) . . ?
C112 N13 Mo2 120.6(3) . . ?
C207 N21 C201 125.2(4) . . ?
C211 N22 C207 123.5(4) . . ?
C211 N22 Mo2 121.0(3) . . ?
C207 N22 Mo2 115.4(3) . . ?
C211 N23 C212 117.8(4) . . ?
C211 N23 Mo1 119.0(3) . . ?
C212 N23 Mo1 123.2(3) . . ?
C307 N31 C301 122.6(4) . . ?
C311 N32 C307 122.6(4) . . ?
C311 N32 Mo1 120.0(3) . . ?
C307 N32 Mo1 117.2(3) . . ?
C311 N33 C312 119.4(4) . . ?
C311 N33 Mo2 120.1(3) . . ?
C312 N33 Mo2 120.2(3) . . ?
C411 N41 C412 122.7(4) . . ?
C407 N42 C411 121.8(4) . . ?
C407 N42 Mo2 119.3(3) . . ?
C411 N42 Mo2 118.8(3) . . ?
C407 N43 C401 117.6(4) . . ?
C407 N43 Mo1 119.4(3) . . ?
C401 N43 Mo1 122.4(3) . . ?
C102 C101 C106 119.0(6) . . ?
C102 C101 N11 117.5(6) . . ?
C106 C101 N11 123.2(5) . . ?
C101 C102 C103 118.3(8) . . ?
C104 C103 C102 122.6(8) . . ?
C105 C104 C103 118.4(7) . . ?
C104 C105 C106 121.4(8) . . ?
C105 C106 C101 120.2(7) . . ?
N11 C107 N12 113.9(4) . . ?
N11 C107 C108 126.9(4) . . ?
N12 C107 C108 119.2(4) . . ?
C107 C108 C109 111.7(4) . . ?
C110 C109 C108 108.1(4) . . ?
C109 C110 C111 110.9(4) . . ?
N13 C111 N12 115.6(4) . . ?
N13 C111 C110 124.0(4) . . ?
N12 C111 C110 120.3(4) . . ?
C117 C112 C113 119.5(4) . . ?
C117 C112 N13 120.9(4) . . ?
C113 C112 N13 119.5(4) . . ?
C114 C113 C112 119.9(5) . . ?
C115 C114 C113 120.8(5) . . ?
C114 C115 C116 119.3(5) . . ?
C115 C116 C117 120.7(5) . . ?
C112 C117 C116 119.9(5) . . ?
C202 C201 C206 117.8(5) . . ?
C202 C201 N21 118.2(4) . . ?
C206 C201 N21 123.5(4) . . ?
C203 C202 C201 121.1(5) . . ?
C202 C203 C204 121.0(6) . . ?
C205 C204 C203 119.2(5) . . ?
C204 C205 C206 120.5(6) . . ?
C205 C206 C201 120.4(5) . . ?
N21 C207 N22 113.0(4) . . ?
N21 C207 C208 128.2(4) . . ?
N22 C207 C208 118.7(4) . . ?
C207 C208 C209 112.2(4) . . ?
C210 C209 C208 111.2(4) . . ?
C209 C210 C211 111.2(4) . . ?
N23 C211 N22 115.9(4) . . ?
N23 C211 C210 123.5(4) . . ?
N22 C211 C210 120.5(4) . . ?
C217 C212 C213 118.6(5) . . ?
C217 C212 N23 120.5(5) . . ?
C213 C212 N23 120.9(4) . . ?
C214 C213 C212 121.5(6) . . ?
C215 C214 C213 118.7(7) . . ?
C216 C215 C214 120.9(6) . . ?
C215 C216 C217 120.5(6) . . ?
C212 C217 C216 119.7(6) . . ?
C306 C301 N31 122.1(6) . . ?
C6' C301 N31 121.8(7) . . ?
C6' C301 C2' 117.4(9) . . ?
N31 C301 C2' 115.2(7) . . ?
C306 C301 C302 118.1(7) . . ?
N31 C301 C302 119.4(6) . . ?
C303 C302 C301 120.2(9) . . ?
C304 C303 C302 118.8(10) . . ?
C305 C304 C303 119.9(10) . . ?
C304 C305 C306 122.6(10) . . ?
C301 C306 C305 119.6(8) . . ?
C3' C2' C301 118.8(12) . . ?
C4' C3' C2' 119.0(15) . . ?
C5' C4' C3' 121.3(14) . . ?
C4' C5' C6' 119.6(14) . . ?
C301 C6' C5' 121.0(12) . . ?
N31 C307 N32 114.5(4) . . ?
N31 C307 C308 126.0(4) . . ?
N32 C307 C308 119.5(4) . . ?
C307 C308 C309 110.0(4) . . ?
C310 C309 C308 109.1(5) . . ?
C311 C310 C309 110.5(4) . . ?
N33 C311 N32 115.6(4) . . ?
N33 C311 C310 123.6(4) . . ?
N32 C311 C310 120.8(4) . . ?
C313 C312 C317 118.4(4) . . ?
C313 C312 N33 121.8(4) . . ?
C317 C312 N33 119.7(4) . . ?
C312 C313 C314 120.4(6) . . ?
C315 C314 C313 121.2(6) . . ?
C314 C315 C316 119.9(5) . . ?
C317 C316 C315 119.6(6) . . ?
C316 C317 C312 120.4(5) . . ?
C406 C401 C402 118.5(5) . . ?
C406 C401 N43 121.9(4) . . ?
C402 C401 N43 119.6(4) . . ?
C401 C402 C403 120.9(6) . . ?
C404 C403 C402 120.0(6) . . ?
C405 C404 C403 119.9(5) . . ?
C404 C405 C406 120.1(6) . . ?
C401 C406 C405 120.7(5) . . ?
N43 C407 N42 116.6(4) . . ?
N43 C407 C408 122.3(4) . . ?
N42 C407 C408 121.1(4) . . ?
C409 C408 C407 112.3(5) . . ?
C408 C409 C410 114.2(6) . . ?
C409 C410 C411 113.2(5) . . ?
N41 C411 N42 115.7(4) . . ?
N41 C411 C410 124.9(5) . . ?
N42 C411 C410 119.3(4) . . ?
C417 C412 C413 118.6(5) . . ?
C417 C412 N41 120.1(5) . . ?
C413 C412 N41 121.0(5) . . ?
C414 C413 C412 121.0(5) . . ?
C415 C414 C413 120.0(6) . . ?
C414 C415 C416 119.6(6) . . ?
C417 C416 C415 120.6(6) . . ?
C412 C417 C416 120.3(5) . . ?

loop_
_geom_bond_atom_site_label_1
_geom_bond_atom_site_label_2
_geom_bond_distance
_geom_bond_site_symmetry_2
_geom_bond_publ_flag
Mo1 Mo2 2.1137(10) . y
Mo1 N32 2.144(4) . y
Mo1 N12 2.157(4) . y
Mo1 N43 2.187(5) . y
Mo1 N23 2.199(5) . y
Mo2 N22 2.157(5) . y
Mo2 N42 2.168(5) . y
Mo2 N33 2.179(3) . y
Mo2 N13 2.196(4) . y
N11 C107 1.288(6) . ?
N11 C101 1.415(6) . ?
N12 C111 1.350(6) . ?
N12 C107 1.396(6) . ?
N13 C111 1.320(6) . ?
N13 C112 1.443(6) . ?
N21 C207 1.287(6) . ?
N21 C201 1.405(6) . ?
N22 C211 1.342(6) . ?
N22 C207 1.400(6) . ?
N23 C211 1.324(6) . ?
N23 C212 1.429(6) . ?
N31 C307 1.288(6) . ?
N31 C301 1.415(6) . ?
N32 C311 1.347(6) . ?
N32 C307 1.390(6) . ?
N33 C311 1.328(6) . ?
N33 C312 1.433(6) . ?
N41 C411 1.275(6) . ?
N41 C412 1.422(6) . ?
N42 C407 1.341(6) . ?
N42 C411 1.391(6) . ?
N43 C407 1.335(6) . ?
N43 C401 1.441(6) . ?
C101 C102 1.370(8) . ?
C101 C106 1.383(9) . ?
C102 C103 1.396(11) . ?
C103 C104 1.351(14) . ?
C104 C105 1.338(12) . ?
C105 C106 1.381(9) . ?
C107 C108 1.494(7) . ?
C108 C109 1.528(8) . ?
C109 C110 1.506(7) . ?
C110 C111 1.508(6) . ?
C112 C117 1.374(7) . ?
C112 C113 1.390(7) . ?
C113 C114 1.381(7) . ?
C114 C115 1.372(8) . ?
C115 C116 1.374(8) . ?
C116 C117 1.389(7) . ?
C201 C202 1.392(7) . ?
C201 C206 1.403(7) . ?
C202 C203 1.370(8) . ?
C203 C204 1.378(9) . ?
C204 C205 1.377(9) . ?
C205 C206 1.388(7) . ?
C207 C208 1.501(7) . ?
C208 C209 1.515(7) . ?
C209 C210 1.507(7) . ?
C210 C211 1.512(7) . ?
C212 C217 1.377(7) . ?
C212 C213 1.386(7) . ?
C213 C214 1.381(8) . ?
C214 C215 1.377(10) . ?
C215 C216 1.347(11) . ?
C216 C217 1.401(9) . ?
C301 C306 1.342(11) . ?
C301 C6' 1.36(2) . ?
C301 C2' 1.44(2) . ?
C301 C302 1.468(12) . ?
C302 C303 1.430(14) . ?
C303 C304 1.387(14) . ?
C304 C305 1.357(14) . ?
C305 C306 1.439(13) . ?
C2' C3' 1.43(2) . ?
C3' C4' 1.38(2) . ?
C4' C5' 1.35(2) . ?
C5' C6' 1.43(2) . ?
C307 C308 1.499(7) . ?
C308 C309 1.527(8) . ?
C309 C310 1.514(8) . ?
C310 C311 1.497(6) . ?
C312 C313 1.374(7) . ?
C312 C317 1.392(7) . ?
C313 C314 1.378(8) . ?
C314 C315 1.342(10) . ?
C315 C316 1.383(10) . ?
C316 C317 1.379(8) . ?
C401 C406 1.376(7) . ?
C401 C402 1.381(7) . ?
C402 C403 1.389(8) . ?
C403 C404 1.370(9) . ?
C404 C405 1.369(9) . ?
C405 C406 1.394(8) . ?
C407 C408 1.520(7) . ?
C408 C409 1.457(8) . ?
C409 C410 1.468(8) . ?
C410 C411 1.502(7) . ?
C412 C417 1.381(7) . ?
C412 C413 1.392(7) . ?
C413 C414 1.383(8) . ?
C414 C415 1.370(9) . ?
C415 C416 1.385(9) . ?
C416 C417 1.384(8) . ?
